data_1527638
loop_
_publ_author_name
'Kiriyama, R.'
'Niizeki, N.'
'Kiriyama, H.'
'Wada, T.'
'Hirabayashi, H.'

_publ_section_title
;
 Nuclear magnetic resonance and X-Ray studies of potassium ferrocyanide
 trihydrate crystal
;
_journal_name_full 'Journal of the Physical Society of Japan'
_journal_page_first 540
_journal_page_last 549
_journal_volume 19
_journal_year 1964
_chemical_formula_sum 'C6 H6 Fe K4 N6 O3'
_chemical_name_systematic 'K4 (Fe (C N)6) (H2 O)3'
_space_group_IT_number 15
_symmetry_space_group_name_Hall '-C 2yc'
_symmetry_space_group_name_H-M 'C 1 2/c 1'
_cell_angle_alpha 90
_cell_angle_beta 90.05
_cell_angle_gamma 90
_cell_formula_units_Z 4
_cell_length_a 9.396
_cell_length_b 16.85999
_cell_length_c 9.413
_cell_volume 1491.174
_citation_journal_id_ASTM JUPSAU
_cod_data_source_file Kiriyama_JUPSAU_1964_1679.cif
_cod_data_source_block C6H6Fe1K4N6O3
_cod_original_formula_sum 'C6 H6 Fe1 K4 N6 O3'
_cod_database_code 1527638

loop_
_symmetry_equiv_pos_as_xyz
x,y,z
-x,y,-z+1/2
-x,-y,-z
x,-y,z-1/2
x+1/2,y+1/2,z
-x+1/2,y+1/2,-z+1/2
-x+1/2,-y+1/2,-z
x+1/2,-y+1/2,z-1/2

loop_
_atom_site_label
_atom_site_type_symbol
_atom_site_fract_x
_atom_site_fract_y
_atom_site_fract_z
_atom_site_occupancy
_atom_site_U_iso_or_equiv
_atom_site_attached_hydrogens
O2 O-2 0.25 0.5 0 1 0.0 2
C4 C+2 0 0.303 0.25 1 0.0 0
K1 K+1 0.188 0.85 0.156 1 0.0 0
Fe1 Fe+2 0 0.179 0.25 1 0.0 0
C2 C+2 0.067 0.179 0.055 1 0.0 0
N3 N-3 0 0.003 0.25 1 0.0 0
N4 N-3 0 0.354 0.25 1 0.0 0
N2 N-3 0.095 0.179 0.937 1 0.0 0
O1 O-2 0 0.467 0.75 1 0.0 2
C1 C+2 0.19 0.179 0.314 1 0.0 0
C3 C+2 0 0.052 0.25 1 0.0 0
K2 K+1 0.095 0.646 0.444 1 0.0 0
N1 N-3 0.301 0.179 0.353 1 0.0 0
